data_2241694
loop_
_publ_author_name
'Hieu, Truong Hong'
'Anh, Le Tuan'
'Soldatenkov, Anatoly T.'
'Tuyen, Nguyen Van'
'Khrustalev, Victor N.'

_publ_section_title
;
 Crystal structure of
 (1<i>RS</i>,21<i>SR</i>,22<i>RS</i>,24<i>SR</i>)-28-oxo-24-propyl-8,11,14-trioxa-24,27-diazapentacyclo[19.5.1.1^22,26^.0^2,7^.0^15,20^]octacosa-2,4,6,15(20),16,18-hexaene
 acetic acid monosolvate
;
_journal_coeditor_code CV5505
_journal_issue 6
_journal_name_full 'Acta Crystallographica Section E'
_journal_page_first 829
_journal_page_last 832
_journal_paper_doi 10.1107/S2056989016007556
_journal_volume 72
_journal_year 2016
_chemical_formula_iupac 'C26 H32 N2 O4, C2 H4 O2'
_chemical_formula_moiety 'C26 H32 N2 O4, C2 H4 O2'
_chemical_formula_sum 'C28 H36 N2 O6'
_chemical_formula_weight 496.59
_chemical_name_systematic
'(1<i>RS</i>,21<i>SR</i>,22<i>RS</i>,24<i>SR</i>)-28-Oxo-24-propyl-8,11,14-trioxa-24,27-diazapentacyclo[19.5.1.1^22,26^.0^2,7^.0^15,20^]octacosa-2,4,6,15(20),16,18-hexaene acetic acid monosolvate'
_space_group_crystal_system triclinic
_space_group_IT_number 2
_space_group_name_Hall '-P 1'
_space_group_name_H-M_alt 'P -1'
_symmetry_space_group_name_Hall '-P 1'
_symmetry_space_group_name_H-M 'P -1'
_atom_sites_solution_hydrogens mixed
_atom_sites_solution_primary difmap
_atom_sites_solution_secondary difmap
_audit_creation_method SHELXL-2014/6
_cell_angle_alpha 83.780(2)
_cell_angle_beta 79.998(2)
_cell_angle_gamma 67.335(2)
_cell_formula_units_Z 2
_cell_length_a 9.4610(8)
_cell_length_b 11.6730(10)
_cell_length_c 12.9862(11)
_cell_measurement_reflns_used 3303
_cell_measurement_temperature 120(2)
_cell_measurement_theta_max 29.06
_cell_measurement_theta_min 2.36
_cell_volume 1301.95(19)
_computing_cell_refinement
;
<i>SAINT</i> (Bruker, 2001)
;
_computing_data_collection
;
<i>APEX2</i> (Bruker, 2005)
;
_computing_data_reduction
;
<i>SAINT</i> (Bruker, 2001)
;
_computing_molecular_graphics
;
<i>SHELXTL</i> (Sheldrick, 2008)
;
_computing_publication_material
;
<i>SHELXTL</i> (Sheldrick, 2008)
;
_computing_structure_refinement
;
<i>SHELXTL</i> (Sheldrick, 2008)
;
_computing_structure_solution
;
<i>SHELXTL</i> (Sheldrick, 2008)
;
_diffrn_ambient_temperature 120(2)
_diffrn_measured_fraction_theta_full 1.000
_diffrn_measured_fraction_theta_max 0.993
_diffrn_measurement_device_type 'Bruker APEXII CCD'
_diffrn_measurement_method '\f and \w scans'
_diffrn_radiation_type MoK\a
_diffrn_radiation_wavelength 0.71073
_diffrn_reflns_av_R_equivalents 0.0463
_diffrn_reflns_limit_h_max 13
_diffrn_reflns_limit_h_min -13
_diffrn_reflns_limit_k_max 16
_diffrn_reflns_limit_k_min -16
_diffrn_reflns_limit_l_max 18
_diffrn_reflns_limit_l_min -18
_diffrn_reflns_number 17314
_diffrn_reflns_theta_full 25.242
_diffrn_reflns_theta_max 30.581
_diffrn_reflns_theta_min 1.594
_exptl_absorpt_coefficient_mu 0.089
_exptl_absorpt_correction_T_max 0.963
_exptl_absorpt_correction_T_min 0.946
_exptl_absorpt_correction_type multi-scan
_exptl_absorpt_process_details
;
(<i>SADABS</i>; Sheldrick, 2003)
;
_exptl_crystal_colour colourless
_exptl_crystal_density_diffrn 1.267
_exptl_crystal_description prism
_exptl_crystal_F_000 532
_exptl_crystal_size_max 0.30
_exptl_crystal_size_mid 0.20
_exptl_crystal_size_min 0.20
_refine_diff_density_max 0.385
_refine_diff_density_min -0.289
_refine_ls_extinction_method none
_refine_ls_goodness_of_fit_ref 1.012
_refine_ls_hydrogen_treatment constr
_refine_ls_matrix_type full
_refine_ls_number_parameters 327
_refine_ls_number_reflns 7954
_refine_ls_number_restraints 0
_refine_ls_restrained_S_all 1.012
_refine_ls_R_factor_all 0.1062
_refine_ls_R_factor_gt 0.0646
_refine_ls_shift/su_max 0.001
_refine_ls_shift/su_mean 0.000
_refine_ls_structure_factor_coef Fsqd
_refine_ls_weighting_details 'w=1/[\s^2^(Fo^2^)+(0.0492P)^2^+0.4449P] where P=(Fo^2^+2Fc^2^)/3'
_refine_ls_weighting_scheme calc
_refine_ls_wR_factor_gt 0.1245
_refine_ls_wR_factor_ref 0.1425
_reflns_number_gt 5223
_reflns_number_total 7954
_reflns_threshold_expression 'I > 2\s(I)'
_cod_data_source_file cv5505sup1.cif
_cod_data_source_block I
_cod_database_code 2241694
_shelx_space_group_comment
;
The symmetry employed for this shelxl refinement is uniquely defined
by the following loop, which should always be used as a source of
symmetry information in preference to the above space-group names.
They are only intended as comments.
;
_shelx_estimated_absorpt_t_min 0.974
_shelx_estimated_absorpt_t_max 0.982
_shelxl_version_number 2014/6

loop_
_space_group_symop_operation_xyz
'x, y, z'
'-x, -y, -z'

loop_
_atom_site_type_symbol
_atom_site_label
_atom_site_fract_x
_atom_site_fract_y
_atom_site_fract_z
_atom_site_U_iso_or_equiv
_atom_site_adp_type
_atom_site_calc_flag
_atom_site_occupancy
C C1 0.7020(2) 0.80143(16) 0.32331(13) 0.0151(3) Uani d 1
H H1 0.5943 0.8030 0.3432 0.018 Uiso calc 1
C C2 0.7882(2) 0.73774(16) 0.41389(13) 0.0156(3) Uani d 1
C C3 0.7109(2) 0.70361(17) 0.50551(14) 0.0187(4) Uani d 1
H H3 0.6039 0.7188 0.5099 0.022 Uiso calc 1
C C4 0.7870(2) 0.64764(17) 0.59081(14) 0.0219(4) Uani d 1
H H4 0.7321 0.6262 0.6534 0.026 Uiso calc 1
C C5 0.9433(2) 0.62344(17) 0.58399(14) 0.0217(4) Uani d 1
H H5 0.9957 0.5846 0.6421 0.026 Uiso calc 1
C C6 1.0246(2) 0.65524(16) 0.49323(14) 0.0199(4) Uani d 1
H H6 1.1322 0.6374 0.4887 0.024 Uiso calc 1
C C7 0.9465(2) 0.71355(16) 0.40895(14) 0.0171(3) Uani d 1
O O8 1.01351(14) 0.75192(12) 0.31660(10) 0.0216(3) Uani d 1
C C9 1.1750(2) 0.73063(18) 0.30576(15) 0.0212(4) Uani d 1
H H9A 1.2378 0.6404 0.3071 0.025 Uiso calc 1
H H9B 1.1961 0.7677 0.3636 0.025 Uiso calc 1
C C10 1.2134(2) 0.79095(18) 0.20263(15) 0.0236(4) Uani d 1
H H10A 1.1391 0.8779 0.1975 0.028 Uiso calc 1
H H10B 1.3188 0.7918 0.1963 0.028 Uiso calc 1
O O11 1.20538(16) 0.72247(12) 0.12144(10) 0.0241(3) Uani d 1
C C12 1.1807(2) 0.79105(18) 0.02482(15) 0.0244(4) Uani d 1
H H12A 1.2802 0.7912 -0.0144 0.029 Uiso calc 1
H H12B 1.1104 0.8782 0.0374 0.029 Uiso calc 1
C C13 1.1102(2) 0.73105(19) -0.03698(15) 0.0240(4) Uani d 1
H H13A 1.1011 0.7713 -0.1079 0.029 Uiso calc 1
H H13B 1.1748 0.6416 -0.0437 0.029 Uiso calc 1
O O14 0.95979(15) 0.74700(12) 0.01989(10) 0.0232(3) Uani d 1
C C15 0.8744(2) 0.69058(16) -0.01385(14) 0.0194(4) Uani d 1
C C16 0.9239(2) 0.61671(17) -0.10028(14) 0.0226(4) Uani d 1
H H16 1.0216 0.6039 -0.1414 0.027 Uiso calc 1
C C17 0.8277(2) 0.56197(18) -0.12541(15) 0.0258(4) Uani d 1
H H17 0.8612 0.5108 -0.1838 0.031 Uiso calc 1
C C18 0.6844(2) 0.58076(18) -0.06688(15) 0.0256(4) Uani d 1
H H18 0.6194 0.5435 -0.0851 0.031 Uiso calc 1
C C19 0.6368(2) 0.65503(17) 0.01915(14) 0.0215(4) Uani d 1
H H19 0.5384 0.6682 0.0595 0.026 Uiso calc 1
C C20 0.7302(2) 0.71058(16) 0.04736(13) 0.0166(3) Uani d 1
C C21 0.6760(2) 0.78938(16) 0.14221(13) 0.0152(3) Uani d 1
H H21 0.5681 0.7948 0.1691 0.018 Uiso calc 1
C C22 0.6672(2) 0.92585(16) 0.11686(14) 0.0166(3) Uani d 1
H H22 0.7129 0.9357 0.0426 0.020 Uiso calc 1
C C23 0.7502(2) 0.96020(16) 0.19043(14) 0.0173(4) Uani d 1
O O23 0.84543(15) 1.00757(12) 0.16251(10) 0.0237(3) Uani d 1
C C24 0.6875(2) 0.93985(16) 0.30267(14) 0.0166(3) Uani d 1
H H24 0.7460 0.9601 0.3505 0.020 Uiso calc 1
N N25 0.76982(17) 0.72799(13) 0.22760(11) 0.0149(3) Uani d 1
H H25 0.8675 0.7259 0.2065 0.018 Uiso d 1
C C26 0.4975(2) 1.01694(17) 0.13699(14) 0.0191(4) Uani d 1
H H26A 0.4925 1.1032 0.1216 0.023 Uiso calc 1
H H26B 0.4366 1.0002 0.0898 0.023 Uiso calc 1
N N27 0.43102(17) 1.00357(14) 0.24556(11) 0.0173(3) Uani d 1
C C28 0.5164(2) 1.02988(17) 0.31802(14) 0.0187(4) Uani d 1
H H28A 0.4688 1.0206 0.3910 0.022 Uiso calc 1
H H28B 0.5107 1.1166 0.3054 0.022 Uiso calc 1
C C29 0.2644(2) 1.07837(17) 0.26161(15) 0.0208(4) Uani d 1
H H29A 0.2169 1.0627 0.2052 0.025 Uiso calc 1
H H29B 0.2495 1.1674 0.2557 0.025 Uiso calc 1
C C30 0.1803(2) 1.05181(18) 0.36677(16) 0.0244(4) Uani d 1
H H30A 0.2005 1.0930 0.4222 0.029 Uiso calc 1
H H30B 0.2199 0.9612 0.3837 0.029 Uiso calc 1
C C31 0.0058(2) 1.0991(2) 0.36409(18) 0.0352(5) Uani d 1
H H31A -0.0476 1.0901 0.4344 0.053 Uiso calc 1
H H31B -0.0152 1.0506 0.3158 0.053 Uiso calc 1
H H31C -0.0314 1.1869 0.3404 0.053 Uiso calc 1
O O32 0.75677(15) 0.50970(13) 0.27083(11) 0.0263(3) Uani d 1
H H32 0.7652 0.5868 0.2569 0.039 Uiso d 1
O O33 0.51282(18) 0.61820(16) 0.33797(16) 0.0489(5) Uani d 1
C C32 0.6186(2) 0.5196(2) 0.31786(19) 0.0335(5) Uani d 1
C C33 0.6036(3) 0.3964(3) 0.3473(3) 0.0692(10) Uani d 1
H H33A 0.5385 0.4009 0.4154 0.104 Uiso calc 1
H H33B 0.7064 0.3320 0.3516 0.104 Uiso calc 1
H H33C 0.5561 0.3759 0.2942 0.104 Uiso calc 1

loop_
_atom_site_aniso_label
_atom_site_aniso_U_11
_atom_site_aniso_U_22
_atom_site_aniso_U_33
_atom_site_aniso_U_12
_atom_site_aniso_U_13
_atom_site_aniso_U_23
C1 0.0143(8) 0.0166(8) 0.0132(8) -0.0045(7) -0.0020(6) -0.0009(6)
C2 0.0168(8) 0.0149(8) 0.0142(8) -0.0040(7) -0.0046(7) -0.0011(6)
C3 0.0187(9) 0.0212(9) 0.0175(9) -0.0094(7) -0.0024(7) 0.0006(7)
C4 0.0291(10) 0.0221(9) 0.0147(8) -0.0102(8) -0.0041(7) 0.0025(7)
C5 0.0282(10) 0.0178(9) 0.0189(9) -0.0050(8) -0.0123(8) 0.0015(7)
C6 0.0181(9) 0.0183(9) 0.0222(9) -0.0030(7) -0.0077(7) -0.0024(7)
C7 0.0181(9) 0.0166(8) 0.0161(8) -0.0052(7) -0.0031(7) -0.0023(7)
O8 0.0138(6) 0.0316(7) 0.0192(6) -0.0089(6) -0.0033(5) 0.0025(6)
C9 0.0120(8) 0.0273(10) 0.0250(10) -0.0068(7) -0.0031(7) -0.0051(8)
C10 0.0166(9) 0.0253(10) 0.0305(10) -0.0103(8) -0.0002(8) -0.0037(8)
O11 0.0293(8) 0.0220(7) 0.0208(7) -0.0099(6) -0.0040(6) 0.0011(6)
C12 0.0186(9) 0.0263(10) 0.0253(10) -0.0085(8) 0.0004(8) 0.0062(8)
C13 0.0179(9) 0.0302(10) 0.0186(9) -0.0068(8) 0.0044(7) 0.0009(8)
O14 0.0183(7) 0.0290(7) 0.0226(7) -0.0103(6) 0.0037(5) -0.0076(6)
C15 0.0238(10) 0.0161(8) 0.0164(8) -0.0053(7) -0.0042(7) 0.0001(7)
C16 0.0274(10) 0.0201(9) 0.0139(8) -0.0031(8) -0.0008(7) 0.0002(7)
C17 0.0395(12) 0.0206(9) 0.0148(9) -0.0068(9) -0.0072(8) -0.0015(7)
C18 0.0344(11) 0.0219(9) 0.0226(10) -0.0101(9) -0.0092(9) -0.0025(8)
C19 0.0242(10) 0.0210(9) 0.0205(9) -0.0085(8) -0.0068(8) 0.0006(7)
C20 0.0197(9) 0.0171(8) 0.0123(8) -0.0048(7) -0.0055(7) 0.0006(7)
C21 0.0131(8) 0.0183(8) 0.0143(8) -0.0057(7) -0.0032(6) 0.0002(7)
C22 0.0170(8) 0.0159(8) 0.0153(8) -0.0040(7) -0.0041(7) 0.0010(7)
C23 0.0156(8) 0.0121(8) 0.0215(9) -0.0020(7) -0.0043(7) 0.0009(7)
O23 0.0236(7) 0.0240(7) 0.0266(7) -0.0129(6) -0.0044(6) 0.0033(6)
C24 0.0152(8) 0.0168(8) 0.0172(8) -0.0041(7) -0.0043(7) -0.0025(7)
N25 0.0134(7) 0.0183(7) 0.0119(7) -0.0047(6) -0.0023(5) 0.0004(6)
C26 0.0189(9) 0.0189(9) 0.0169(9) -0.0035(7) -0.0054(7) 0.0006(7)
N27 0.0144(7) 0.0186(7) 0.0160(7) -0.0021(6) -0.0035(6) -0.0021(6)
C28 0.0181(9) 0.0171(8) 0.0185(9) -0.0031(7) -0.0040(7) -0.0026(7)
C29 0.0160(9) 0.0187(9) 0.0242(9) -0.0018(7) -0.0035(7) -0.0037(7)
C30 0.0191(9) 0.0236(10) 0.0287(10) -0.0069(8) 0.0011(8) -0.0055(8)
C31 0.0198(10) 0.0460(13) 0.0418(13) -0.0136(10) 0.0039(9) -0.0197(11)
O32 0.0226(7) 0.0234(7) 0.0322(8) -0.0096(6) -0.0017(6) 0.0025(6)
O33 0.0194(8) 0.0413(10) 0.0799(14) -0.0085(8) -0.0020(8) 0.0035(9)
C32 0.0218(10) 0.0343(12) 0.0450(13) -0.0121(10) -0.0105(10) 0.0106(10)
C33 0.0372(15) 0.0426(15) 0.129(3) -0.0252(13) -0.0097(17) 0.0252(18)

loop_
_atom_type_symbol
_atom_type_description
_atom_type_scat_dispersion_real
_atom_type_scat_dispersion_imag
_atom_type_scat_source
C C 0.0033 0.0016 'International Tables Vol C Tables 4.2.6.8 and 6.1.1.4'
H H 0.0000 0.0000 'International Tables Vol C Tables 4.2.6.8 and 6.1.1.4'
N N 0.0061 0.0033 'International Tables Vol C Tables 4.2.6.8 and 6.1.1.4'
O O 0.0106 0.0060 'International Tables Vol C Tables 4.2.6.8 and 6.1.1.4'

loop_
_geom_angle_atom_site_label_1
_geom_angle_atom_site_label_2
_geom_angle_atom_site_label_3
_geom_angle
N25 C1 C2 111.06(14)
N25 C1 C24 112.37(13)
C2 C1 C24 112.90(14)
N25 C1 H1 106.7
C2 C1 H1 106.7
C24 C1 H1 106.7
C3 C2 C7 118.35(16)
C3 C2 C1 120.22(16)
C7 C2 C1 121.42(15)
C2 C3 C4 121.25(17)
C2 C3 H3 119.4
C4 C3 H3 119.4
C5 C4 C3 119.51(17)
C5 C4 H4 120.2
C3 C4 H4 120.2
C4 C5 C6 120.77(16)
C4 C5 H5 119.6
C6 C5 H5 119.6
C5 C6 C7 119.24(17)
C5 C6 H6 120.4
C7 C6 H6 120.4
O8 C7 C6 124.44(16)
O8 C7 C2 114.69(15)
C6 C7 C2 120.87(16)
C7 O8 C9 117.94(14)
O8 C9 C10 106.49(14)
O8 C9 H9A 110.4
C10 C9 H9A 110.4
O8 C9 H9B 110.4
C10 C9 H9B 110.4
H9A C9 H9B 108.6
O11 C10 C9 108.52(15)
O11 C10 H10A 110.0
C9 C10 H10A 110.0
O11 C10 H10B 110.0
C9 C10 H10B 110.0
H10A C10 H10B 108.4
C12 O11 C10 114.24(15)
O11 C12 C13 108.19(15)
O11 C12 H12A 110.1
C13 C12 H12A 110.1
O11 C12 H12B 110.1
C13 C12 H12B 110.1
H12A C12 H12B 108.4
O14 C13 C12 106.24(15)
O14 C13 H13A 110.5
C12 C13 H13A 110.5
O14 C13 H13B 110.5
C12 C13 H13B 110.5
H13A C13 H13B 108.7
C15 O14 C13 118.86(14)
O14 C15 C16 124.32(17)
O14 C15 C20 114.57(15)
C16 C15 C20 121.10(17)
C15 C16 C17 118.93(18)
C15 C16 H16 120.5
C17 C16 H16 120.5
C18 C17 C16 121.24(18)
C18 C17 H17 119.4
C16 C17 H17 119.4
C17 C18 C19 119.05(19)
C17 C18 H18 120.5
C19 C18 H18 120.5
C18 C19 C20 121.43(18)
C18 C19 H19 119.3
C20 C19 H19 119.3
C19 C20 C15 118.25(16)
C19 C20 C21 120.15(16)
C15 C20 C21 121.60(15)
N25 C21 C20 111.21(14)
N25 C21 C22 111.78(13)
C20 C21 C22 113.66(14)
N25 C21 H21 106.6
C20 C21 H21 106.6
C22 C21 H21 106.6
C23 C22 C26 105.47(14)
C23 C22 C21 110.33(14)
C26 C22 C21 109.81(14)
C23 C22 H22 110.4
C26 C22 H22 110.4
C21 C22 H22 110.4
O23 C23 C24 124.69(16)
O23 C23 C22 124.22(17)
C24 C23 C22 110.82(15)
C23 C24 C28 105.96(14)
C23 C24 C1 109.72(14)
C28 C24 C1 111.30(14)
C23 C24 H24 109.9
C28 C24 H24 109.9
C1 C24 H24 109.9
C21 N25 C1 109.49(13)
C21 N25 H25 108.3
C1 N25 H25 109.1
N27 C26 C22 110.50(14)
N27 C26 H26A 109.6
C22 C26 H26A 109.6
N27 C26 H26B 109.6
C22 C26 H26B 109.6
H26A C26 H26B 108.1
C26 N27 C28 111.21(14)
C26 N27 C29 110.59(14)
C28 N27 C29 113.43(14)
N27 C28 C24 110.26(14)
N27 C28 H28A 109.6
C24 C28 H28A 109.6
N27 C28 H28B 109.6
C24 C28 H28B 109.6
H28A C28 H28B 108.1
N27 C29 C30 114.01(15)
N27 C29 H29A 108.7
C30 C29 H29A 108.7
N27 C29 H29B 108.7
C30 C29 H29B 108.7
H29A C29 H29B 107.6
C29 C30 C31 110.60(17)
C29 C30 H30A 109.5
C31 C30 H30A 109.5
C29 C30 H30B 109.5
C31 C30 H30B 109.5
H30A C30 H30B 108.1
C30 C31 H31A 109.5
C30 C31 H31B 109.5
H31A C31 H31B 109.5
C30 C31 H31C 109.5
H31A C31 H31C 109.5
H31B C31 H31C 109.5
C32 O32 H32 111.9
O33 C32 O32 124.0(2)
O33 C32 C33 122.7(2)
O32 C32 C33 113.3(2)
C32 C33 H33A 109.5
C32 C33 H33B 109.5
H33A C33 H33B 109.5
C32 C33 H33C 109.5
H33A C33 H33C 109.5
H33B C33 H33C 109.5

loop_
_geom_bond_atom_site_label_1
_geom_bond_atom_site_label_2
_geom_bond_distance
C1 N25 1.490(2)
C1 C2 1.510(2)
C1 C24 1.565(2)
C1 H1 1.0000
C2 C3 1.389(2)
C2 C7 1.404(2)
C3 C4 1.389(2)
C3 H3 0.9500
C4 C5 1.383(3)
C4 H4 0.9500
C5 C6 1.389(3)
C5 H5 0.9500
C6 C7 1.392(2)
C6 H6 0.9500
C7 O8 1.371(2)
O8 C9 1.434(2)
C9 C10 1.499(3)
C9 H9A 0.9900
C9 H9B 0.9900
C10 O11 1.419(2)
C10 H10A 0.9900
C10 H10B 0.9900
O11 C12 1.418(2)
C12 C13 1.499(3)
C12 H12A 0.9900
C12 H12B 0.9900
C13 O14 1.437(2)
C13 H13A 0.9900
C13 H13B 0.9900
O14 C15 1.369(2)
C15 C16 1.392(3)
C15 C20 1.402(3)
C16 C17 1.392(3)
C16 H16 0.9500
C17 C18 1.383(3)
C17 H17 0.9500
C18 C19 1.392(3)
C18 H18 0.9500
C19 C20 1.394(2)
C19 H19 0.9500
C20 C21 1.513(2)
C21 N25 1.487(2)
C21 C22 1.564(2)
C21 H21 1.0000
C22 C23 1.508(2)
C22 C26 1.542(2)
C22 H22 1.0000
C23 O23 1.215(2)
C23 C24 1.505(2)
C24 C28 1.545(2)
C24 H24 1.0000
N25 H25 0.9090
C26 N27 1.459(2)
C26 H26A 0.9900
C26 H26B 0.9900
N27 C28 1.466(2)
N27 C29 1.468(2)
C28 H28A 0.9900
C28 H28B 0.9900
C29 C30 1.522(3)
C29 H29A 0.9900
C29 H29B 0.9900
C30 C31 1.531(3)
C30 H30A 0.9900
C30 H30B 0.9900
C31 H31A 0.9800
C31 H31B 0.9800
C31 H31C 0.9800
O32 C32 1.310(2)
O32 H32 0.9300
O33 C32 1.217(3)
C32 C33 1.502(3)
C33 H33A 0.9800
C33 H33B 0.9800
C33 H33C 0.9800

loop_
_geom_hbond_atom_site_label_D
_geom_hbond_atom_site_label_H
_geom_hbond_atom_site_label_A
_geom_hbond_site_symmetry_A
_geom_hbond_distance_DH
_geom_hbond_distance_HA
_geom_hbond_distance_DA
_geom_hbond_angle_DHA
_geom_hbond_publ_flag
N25 H25 O8 . 0.91 2.27 2.867(2) 123 yes
N25 H25 O14 . 0.91 2.45 3.008(2) 120 yes
O32 H32 N25 . 0.93 1.67 2.595(2) 176 yes
C1 H1 O33 . 1.00 2.57 3.249(3) 125 yes
C5 H5 O32 2_766 0.95 2.58 3.442(2) 152 yes
C16 H16 O32 2_765 0.95 2.47 3.340(2) 153 yes

loop_
_geom_torsion_atom_site_label_1
_geom_torsion_atom_site_label_2
_geom_torsion_atom_site_label_3
_geom_torsion_atom_site_label_4
_geom_torsion
N25 C1 C2 C3 -120.84(17)
C24 C1 C2 C3 111.90(18)
N25 C1 C2 C7 60.4(2)
C24 C1 C2 C7 -66.9(2)
C7 C2 C3 C4 0.4(3)
C1 C2 C3 C4 -178.42(17)
C2 C3 C4 C5 -1.1(3)
C3 C4 C5 C6 0.5(3)
C4 C5 C6 C7 0.8(3)
C5 C6 C7 O8 178.32(17)
C5 C6 C7 C2 -1.5(3)
C3 C2 C7 O8 -178.95(15)
C1 C2 C7 O8 -0.1(2)
C3 C2 C7 C6 0.9(3)
C1 C2 C7 C6 179.71(16)
C6 C7 O8 C9 0.1(2)
C2 C7 O8 C9 179.88(15)
C7 O8 C9 C10 -175.18(15)
O8 C9 C10 O11 -69.33(18)
C9 C10 O11 C12 157.26(15)
C10 O11 C12 C13 -156.70(15)
O11 C12 C13 O14 65.88(19)
C12 C13 O14 C15 -173.95(15)
C13 O14 C15 C16 0.5(3)
C13 O14 C15 C20 179.35(15)
O14 C15 C16 C17 178.54(17)
C20 C15 C16 C17 -0.2(3)
C15 C16 C17 C18 0.6(3)
C16 C17 C18 C19 -0.5(3)
C17 C18 C19 C20 0.0(3)
C18 C19 C20 C15 0.4(3)
C18 C19 C20 C21 -179.16(17)
O14 C15 C20 C19 -179.19(15)
C16 C15 C20 C19 -0.3(3)
O14 C15 C20 C21 0.4(2)
C16 C15 C20 C21 179.25(16)
C19 C20 C21 N25 111.18(17)
C15 C20 C21 N25 -68.4(2)
C19 C20 C21 C22 -121.62(17)
C15 C20 C21 C22 58.8(2)
N25 C21 C22 C23 -2.93(19)
C20 C21 C22 C23 -129.83(15)
N25 C21 C22 C26 -118.76(15)
C20 C21 C22 C26 114.33(16)
C26 C22 C23 O23 -110.80(19)
C21 C22 C23 O23 130.67(18)
C26 C22 C23 C24 63.50(17)
C21 C22 C23 C24 -55.02(18)
O23 C23 C24 C28 111.02(19)
C22 C23 C24 C28 -63.25(17)
O23 C23 C24 C1 -128.72(18)
C22 C23 C24 C1 57.00(18)
N25 C1 C24 C23 -1.16(19)
C2 C1 C24 C23 125.40(16)
N25 C1 C24 C28 115.80(15)
C2 C1 C24 C28 -117.65(16)
C20 C21 N25 C1 -173.72(14)
C22 C21 N25 C1 58.06(17)
C2 C1 N25 C21 176.47(13)
C24 C1 N25 C21 -55.99(17)
C23 C22 C26 N27 -60.27(18)
C21 C22 C26 N27 58.60(18)
C22 C26 N27 C28 60.27(18)
C22 C26 N27 C29 -172.75(14)
C26 N27 C28 C24 -59.54(18)
C29 N27 C28 C24 175.04(14)
C23 C24 C28 N27 59.27(18)
C1 C24 C28 N27 -59.95(18)
C26 N27 C29 C30 169.32(15)
C28 N27 C29 C30 -64.9(2)
N27 C29 C30 C31 -161.57(16)

_cod_database_fobs_code 2241694
